data_7702326
loop_
_publ_author_name
'Ryo Horikoshi'
'Tomoyuki Mochida'
'Noriko Maki'
'Sachiko Yamada'
'Hiroshi Moriyama'

_publ_section_title
;
 Coordination polymer complexes of 4,4'-Dipyridyldisulfide and AgX
 (X=PF6-, C104-,OTs-,NO3-,BF4-) with twisted rhomboid network, 2-D sheet,
 and 1-D chain structures
;
_journal_name_full 'Journal of the Chemical Society, Dalton Transactions'
_journal_page_first 28
_journal_page_last 33
_journal_paper_doi 10.1039/B106032P
_journal_year 2002
_chemical_formula_moiety 'C10 H8 Ag F3 N2 P S2 '
_chemical_formula_sum 'C20 H16 Ag F6 N4 P S4'
_chemical_formula_weight 693.45
_space_group_IT_number 15
_space_group_name_Hall '-C 2yc'
_space_group_name_H-M_alt 'C 1 2/c 1'
_symmetry_cell_setting monoclinic
_symmetry_Int_Tables_number 15
_symmetry_space_group_name_H-M 'C 1 2/c 1'
_cell_angle_alpha 90
_cell_angle_beta 95.30(4)
_cell_angle_gamma 90
_cell_formula_units_Z 4
_cell_length_a 11.068(6)
_cell_length_b 19.811(5)
_cell_length_c 11.485(6)
_cell_measurement_reflns_used 25
_cell_measurement_temperature 296.2
_cell_measurement_theta_max 15.0
_cell_measurement_theta_min 14.8
_cell_volume 2508(2)
_computing_cell_refinement 'MSC/AFC Diffractometer Control'
_computing_data_collection 'MSC/AFC Diffractometer Control'
_computing_data_reduction 'teXsan Ver. 1.11'
_computing_publication_material 'teXsan Ver. 1.11'
_computing_structure_refinement 'teXsan Ver. 1.10'
_computing_structure_solution SIR92
_diffrn_measured_fraction_theta_full 1.0381
_diffrn_measured_fraction_theta_max 1.0381
_diffrn_measurement_device_type 'Rigaku AFC5S'
_diffrn_measurement_method \w-2\q
_diffrn_radiation_type 'Mo K\a'
_diffrn_radiation_wavelength 0.7107
_diffrn_reflns_av_R_equivalents 0.026
_diffrn_reflns_limit_h_max 14
_diffrn_reflns_limit_h_min 0
_diffrn_reflns_limit_k_max 25
_diffrn_reflns_limit_k_min 0
_diffrn_reflns_limit_l_max 14
_diffrn_reflns_limit_l_min -14
_diffrn_reflns_number 3121
_diffrn_reflns_theta_full 27.49
_diffrn_reflns_theta_max 27.49
_diffrn_standards_decay_% 0.94
_diffrn_standards_interval_count 150
_diffrn_standards_number 3
_exptl_absorpt_coefficient_mu 1.262
_exptl_absorpt_correction_T_max 1.000
_exptl_absorpt_correction_T_min 0.749
_exptl_absorpt_correction_type psi-scan
_exptl_absorpt_process_details '(North, Phillips & Mathews, 1968)'
_exptl_crystal_colour colorless
_exptl_crystal_density_diffrn 1.837
_exptl_crystal_density_method 'not measured'
_exptl_crystal_description prismatic
_exptl_crystal_size_max 0.800
_exptl_crystal_size_mid 0.500
_exptl_crystal_size_min 0.200
_refine_diff_density_max 0.72
_refine_diff_density_min -0.72
_refine_ls_extinction_method none
_refine_ls_goodness_of_fit_ref 1.376
_refine_ls_hydrogen_treatment noref
_refine_ls_number_parameters 164
_refine_ls_number_reflns 3032
_refine_ls_R_factor_gt 0.0386
_refine_ls_shift/su_max 0.0005
_refine_ls_structure_factor_coef Fsqd
_refine_ls_weighting_details 'w = 1/[\s^2^(Fo^2^) + (0.05000(Max(Fo^2^,0) + 2Fc^2^)/3)^2^]'
_refine_ls_weighting_scheme calc
_refine_ls_wR_factor_ref 0.1196
_reflns_number_gt 2149
_reflns_number_total 2999
_reflns_threshold_expression F^2^>2.0\s(F^2^)
_cod_data_source_file b106032p.cif
_cod_data_source_block compound_1
_cod_original_cell_volume 2507(1)
_cod_original_formula_sum 'C20 H16 Ag F6 N4 P S4 '
_cod_database_code 7702326

loop_
_symmetry_equiv_pos_as_xyz
x,y,z
-x,y,1/2-z
-x,-y,-z
x,-y,1/2+z
1/2+x,1/2+y,z
1/2-x,1/2+y,1/2-z
1/2-x,1/2-y,-z
1/2+x,1/2-y,1/2+z

loop_
_atom_site_label
_atom_site_type_symbol
_atom_site_fract_x
_atom_site_fract_y
_atom_site_fract_z
_atom_site_U_iso_or_equiv
_atom_site_adp_type
_atom_site_occupancy
_atom_site_calc_flag
_atom_site_refinement_flags
_atom_site_disorder_assembly
_atom_site_disorder_group
Ag(1) Ag 1.0000 0.20834(2) 0.7500 0.0643(1) Uani 1.00 d S . .
S(1) S 0.7990(1) 0.42786(5) 1.15373(8) 0.0584(3) Uani 1.00 d . . .
S(2) S 0.88140(9) 0.51570(5) 1.11675(8) 0.0535(3) Uani 1.00 d . . .
P(1) P 0.5000 0.38390(6) 0.7500 0.0437(3) Uani 1.00 d S . .
F(1) F 0.5478(2) 0.3848(1) 0.8859(2) 0.0653(7) Uani 1.00 d . . .
F(2) F 0.5962(3) 0.4410(1) 0.7268(2) 0.0773(8) Uani 1.00 d . . .
F(3) F 0.5956(3) 0.3276(1) 0.7262(2) 0.0855(9) Uani 1.00 d . . .
N(1) N 0.9112(3) 0.2791(1) 0.8803(3) 0.0487(8) Uani 1.00 d . . .
N(2) N 0.8728(3) 0.1416(1) 0.6299(2) 0.0478(8) Uani 1.00 d . . .
C(1) C 0.9137(4) 0.2631(2) 0.9940(4) 0.055(1) Uani 1.00 d . . .
C(2) C 0.8799(4) 0.3075(2) 1.0785(3) 0.055(1) Uani 1.00 d . . .
C(3) C 0.8444(3) 0.3717(2) 1.0455(3) 0.0440(9) Uani 1.00 d . . .
C(4) C 0.8413(3) 0.3892(2) 0.9279(3) 0.0464(9) Uani 1.00 d . . .
C(5) C 0.8745(3) 0.3418(2) 0.8502(3) 0.0475(9) Uani 1.00 d . . .
C(6) C 0.7651(4) 0.1638(2) 0.5813(3) 0.054(1) Uani 1.00 d . . .
C(7) C 0.6889(3) 0.1256(2) 0.5063(3) 0.0503(10) Uani 1.00 d . . .
C(8) C 0.7230(3) 0.0605(2) 0.4795(3) 0.0396(8) Uani 1.00 d . . .
C(9) C 0.8331(3) 0.0368(1) 0.5294(3) 0.0405(8) Uani 1.00 d . . .
C(10) C 0.9038(3) 0.0788(2) 0.6025(3) 0.0437(9) Uani 1.00 d . . .
H(1) H 0.9397 0.2186 1.0171 0.0760 Uiso 1.00 calc . . .
H(2) H 0.8828 0.2933 1.1580 0.0760 Uiso 1.00 calc . . .
H(3) H 0.8168 0.4332 0.9019 0.0760 Uiso 1.00 calc . . .
H(4) H 0.8713 0.3532 0.7683 0.0760 Uiso 1.00 calc . . .
H(5) H 0.7415 0.2092 0.5996 0.0760 Uiso 1.00 calc . . .
H(6) H 0.6131 0.1445 0.4724 0.0760 Uiso 1.00 calc . . .
H(7) H 0.8594 -0.0079 0.5131 0.0760 Uiso 1.00 calc . . .
H(8) H 0.9807 0.0624 0.6364 0.0760 Uiso 1.00 calc . . .

loop_
_atom_site_aniso_label
_atom_site_aniso_U_11
_atom_site_aniso_U_22
_atom_site_aniso_U_33
_atom_site_aniso_U_12
_atom_site_aniso_U_13
_atom_site_aniso_U_23
Ag(1) 0.0860(4) 0.0405(2) 0.0633(3) 0.0000 -0.0100(2) 0.0000
S(1) 0.0716(7) 0.0640(6) 0.0422(5) 0.0153(5) 0.0185(4) 0.0115(4)
S(2) 0.0520(5) 0.0579(5) 0.0485(5) 0.0069(4) -0.0073(4) -0.0052(4)
P(1) 0.0531(7) 0.0377(6) 0.0405(6) 0.0000 0.0051(5) 0.0000
F(1) 0.085(2) 0.068(1) 0.042(1) -0.005(1) -0.002(1) 0.0051(10)
F(2) 0.096(2) 0.079(2) 0.060(1) -0.036(1) 0.020(1) 0.001(1)
F(3) 0.089(2) 0.077(2) 0.090(2) 0.039(1) 0.001(2) -0.014(1)
N(1) 0.047(2) 0.039(1) 0.058(2) 0.003(1) 0.000(1) 0.002(1)
N(2) 0.056(2) 0.041(1) 0.047(1) -0.005(1) 0.006(1) 0.004(1)
C(1) 0.059(2) 0.041(2) 0.065(2) 0.003(2) 0.005(2) 0.016(2)
C(2) 0.059(2) 0.056(2) 0.049(2) 0.003(2) 0.005(2) 0.017(2)
C(3) 0.038(2) 0.050(2) 0.045(2) 0.005(1) 0.008(1) 0.009(1)
C(4) 0.049(2) 0.046(2) 0.045(2) 0.013(1) 0.005(1) 0.012(1)
C(5) 0.048(2) 0.052(2) 0.043(2) 0.010(1) 0.002(1) 0.007(1)
C(6) 0.067(2) 0.039(2) 0.057(2) 0.009(2) 0.007(2) 0.006(2)
C(7) 0.047(2) 0.050(2) 0.052(2) 0.006(2) -0.001(2) 0.008(2)
C(8) 0.040(2) 0.045(2) 0.035(2) -0.004(1) 0.007(1) 0.006(1)
C(9) 0.042(2) 0.039(2) 0.041(2) -0.002(1) 0.007(1) 0.002(1)
C(10) 0.041(2) 0.049(2) 0.042(2) -0.003(1) 0.006(1) 0.004(1)

loop_
_atom_type_symbol
_atom_type_description
_atom_type_scat_dispersion_real
_atom_type_scat_dispersion_imag
_atom_type_scat_source
C C 0.003 0.002
;International Tables for Crystallography
(1992, Vol. C, Tables 4.2.6.8 and 6.1.1.1)
;
H H 0.000 0.000
;International Tables for Crystallography
(1992, Vol. C, Table 6.1.1.2)
;
N N 0.006 0.003
;International Tables for Crystallography
(1992, Vol. C, Tables 4.2.6.8 and 6.1.1.1)
;
S S 0.125 0.123
;International Tables for Crystallography
(1992, Vol. C, Tables 4.2.6.8 and 6.1.1.1)
;
F F 0.017 0.010
;International Tables for Crystallography
(1992, Vol. C, Tables 4.2.6.8 and 6.1.1.1)
;
Ag Ag -0.897 1.101
;International Tables for Crystallography
(1992, Vol. C, Tables 4.2.6.8 and 6.1.1.1)
;
P P 0.102 0.094
;International Tables for Crystallography
(1992, Vol. C, Tables 4.2.6.8 and 6.1.1.1)
;

loop_
_geom_angle_atom_site_label_1
_geom_angle_atom_site_label_2
_geom_angle_atom_site_label_3
_geom_angle
_geom_angle_site_symmetry_1
_geom_angle_site_symmetry_2
_geom_angle_site_symmetry_3
_geom_angle_publ_flag
N(1) Ag(1) N(1) 106.1(1) . 2_756 0_555 yes
N(1) Ag(1) N(2) 117.4(1) . . 0_555 yes
N(1) Ag(1) N(2) 103.42(10) . 2_756 0_555 yes
N(1) Ag(1) N(2) 103.42(10) 2_756 . 0_555 yes
N(1) Ag(1) N(2) 117.4(1) 2_756 2_756 0_555 yes
N(2) Ag(1) N(2) 109.7(1) . 2_756 0_555 yes
S(2) S(1) C(3) 103.3(1) . . 0_555 yes
S(1) S(2) C(8) 106.4(1) . 6_656 0_555 yes
F(1) P(1) F(1) 178.8(2) . 2_656 0_555 yes
F(1) P(1) F(2) 89.4(1) . . 0_555 yes
F(1) P(1) F(2) 89.7(1) . 2_656 0_555 yes
F(1) P(1) F(3) 90.6(1) . . 0_555 yes
F(1) P(1) F(3) 90.3(1) . 2_656 0_555 yes
F(1) P(1) F(2) 89.7(1) 2_656 . 0_555 yes
F(1) P(1) F(2) 89.4(1) 2_656 2_656 0_555 yes
F(1) P(1) F(3) 90.3(1) 2_656 . 0_555 yes
F(1) P(1) F(3) 90.6(1) 2_656 2_656 0_555 yes
F(2) P(1) F(2) 89.5(2) . 2_656 0_555 yes
F(2) P(1) F(3) 90.2(2) . . 0_555 yes
F(2) P(1) F(3) 179.6(1) . 2_656 0_555 yes
F(2) P(1) F(3) 179.6(1) 2_656 . 0_555 yes
F(2) P(1) F(3) 90.2(2) 2_656 2_656 0_555 yes
F(3) P(1) F(3) 90.1(2) . 2_656 0_555 yes
Ag(1) N(1) C(1) 120.7(2) . . 0_555 yes
Ag(1) N(1) C(5) 121.7(2) . . 0_555 yes
C(1) N(1) C(5) 116.7(3) . . 0_555 yes
Ag(1) N(2) C(6) 122.2(2) . . 0_555 yes
Ag(1) N(2) C(10) 121.4(2) . . 0_555 yes
C(6) N(2) C(10) 116.4(3) . . 0_555 yes
N(1) C(1) C(2) 123.2(3) . . 0_555 yes
C(1) C(2) C(3) 118.9(3) . . 0_555 yes
S(1) C(3) C(2) 118.6(3) . . 0_555 yes
S(1) C(3) C(4) 122.7(3) . . 0_555 yes
C(2) C(3) C(4) 118.7(3) . . 0_555 yes
C(3) C(4) C(5) 118.5(3) . . 0_555 yes
N(1) C(5) C(4) 124.0(3) . . 0_555 yes
N(2) C(6) C(7) 123.3(3) . . 0_555 yes
C(6) C(7) C(8) 119.2(3) . . 0_555 yes
S(2) C(8) C(7) 115.6(2) 6_646 . 0_555 yes
S(2) C(8) C(9) 126.2(3) 6_646 . 0_555 yes
C(7) C(8) C(9) 118.2(3) . . 0_555 yes
C(8) C(9) C(10) 118.6(3) . . 0_555 yes
N(2) C(10) C(9) 124.3(3) . . 0_555 yes

loop_
_geom_bond_atom_site_label_1
_geom_bond_atom_site_label_2
_geom_bond_distance
_geom_bond_site_symmetry_1
_geom_bond_site_symmetry_2
_geom_bond_publ_flag
Ag(1) N(1) 2.333(3) . . yes
Ag(1) N(1) 2.333(3) . 2_756 yes
Ag(1) N(2) 2.297(3) . . yes
Ag(1) N(2) 2.297(3) . 2_756 yes
S(1) S(2) 2.028(2) . . yes
S(1) C(3) 1.776(4) . . yes
S(2) C(8) 1.763(3) . 6_656 yes
P(1) F(1) 1.601(2) . . yes
P(1) F(1) 1.601(2) . 2_656 yes
P(1) F(2) 1.592(2) . . yes
P(1) F(2) 1.592(2) . 2_656 yes
P(1) F(3) 1.579(2) . . yes
P(1) F(3) 1.579(2) . 2_656 yes
N(1) C(1) 1.341(5) . . yes
N(1) C(5) 1.342(4) . . yes
N(2) C(6) 1.343(5) . . yes
N(2) C(10) 1.336(4) . . yes
C(1) C(2) 1.388(6) . . yes
C(2) C(3) 1.373(5) . . yes
C(3) C(4) 1.391(4) . . yes
C(4) C(5) 1.370(5) . . yes
C(6) C(7) 1.375(5) . . yes
C(7) C(8) 1.386(4) . . yes
C(8) C(9) 1.381(4) . . yes
C(9) C(10) 1.374(5) . . yes

loop_
_geom_torsion_atom_site_label_1
_geom_torsion_atom_site_label_2
_geom_torsion_atom_site_label_3
_geom_torsion_atom_site_label_4
_geom_torsion
_geom_torsion_site_symmetry_1
_geom_torsion_site_symmetry_2
_geom_torsion_site_symmetry_3
_geom_torsion_site_symmetry_4
_geom_torsion_publ_flag
Ag(1) N(1) C(1) C(2) 169.5(3) 0_555 24_1 5_555 55_5 yes
Ag(1) N(1) C(5) C(4) -168.4(3) 0_555 24_1 5_555 55_5 yes
Ag(1) N(1) C(1) C(2) 169.5(3) 0_555 24_1 5_555 55_5 yes
Ag(1) N(1) C(5) C(4) -168.4(3) 0_555 24_1 5_555 55_5 yes
Ag(1) N(2) C(6) C(7) 177.9(3) 0_555 24_1 5_555 55_5 yes
Ag(1) N(2) C(10) C(9) -178.6(2) 0_555 24_1 5_555 55_5 yes
Ag(1) N(2) C(6) C(7) 177.9(3) 0_555 24_1 5_555 55_5 yes
Ag(1) N(2) C(10) C(9) -178.6(2) 0_555 24_1 5_555 55_5 yes
S(1) C(3) C(2) C(1) 179.0(3) 0_555 24_1 5_555 55_5 yes
S(1) C(3) C(4) C(5) -178.0(3) 0_555 24_1 5_555 55_5 yes
S(2) S(1) C(3) C(2) 136.4(3) 0_555 24_1 5_555 55_5 yes
S(2) S(1) C(3) C(4) -45.9(3) 0_555 24_1 5_555 55_5 yes
N(1) Ag(1) N(1) C(1) -142.2(3) 0_555 24_1 5_555 55_5 yes
N(1) Ag(1) N(1) C(5) 26.4(2) 0_555 24_1 5_555 55_5 yes
N(1) Ag(1) N(2) C(6) 38.8(3) 0_555 24_1 5_555 55_5 yes
N(1) Ag(1) N(2) C(10) -142.8(2) 0_555 24_1 5_555 55_5 yes
N(1) Ag(1) N(2) C(6) -77.6(3) 0_555 24_1 5_555 55_5 yes
N(1) Ag(1) N(2) C(10) 100.8(3) 0_555 24_1 5_555 55_5 yes
N(1) C(1) C(2) C(3) -1.4(6) 0_555 24_1 5_555 55_5 yes
N(1) C(5) C(4) C(3) -0.6(6) 0_555 24_1 5_555 55_5 yes
N(2) Ag(1) N(1) C(1) 102.9(3) 0_555 24_1 5_555 55_5 yes
N(2) Ag(1) N(1) C(5) -88.6(3) 0_555 24_1 5_555 55_5 yes
N(2) Ag(1) N(1) C(1) -18.0(3) 0_555 24_1 5_555 55_5 yes
N(2) Ag(1) N(1) C(5) 150.5(3) 0_555 24_1 5_555 55_5 yes
N(2) Ag(1) N(2) C(6) 156.4(3) 0_555 24_1 5_555 55_5 yes
N(2) Ag(1) N(2) C(10) -25.2(2) 0_555 24_1 5_555 55_5 yes
N(2) C(6) C(7) C(8) 0.7(6) 0_555 24_1 5_555 55_5 yes
N(2) C(10) C(9) C(8) 0.5(5) 0_555 24_1 5_555 55_5 yes
C(1) N(1) C(5) C(4) 0.6(5) 0_555 24_1 5_555 55_5 yes
C(1) C(2) C(3) C(4) 1.3(6) 0_555 24_1 5_555 55_5 yes
C(2) C(1) N(1) C(5) 0.4(6) 0_555 24_1 5_555 55_5 yes
C(2) C(3) C(4) C(5) -0.3(5) 0_555 24_1 5_555 55_5 yes
C(3) S(1) S(2) C(8) 91.4(2) 0_555 24_1 5_555 55_5 yes
C(6) N(2) C(10) C(9) -0.1(5) 0_555 24_1 5_555 55_5 yes
C(6) C(7) C(8) C(9) -0.2(5) 0_555 24_1 5_555 55_5 yes
C(7) C(6) N(2) C(10) -0.5(5) 0_555 24_1 5_555 55_5 yes
C(7) C(8) C(9) C(10) -0.4(5) 0_555 24_1 5_555 55_5 yes
C(7) C(8) C(9) C(10) -0.4(5) 0_555 24_1 5_555 55_5 yes
